data_4300084
loop_
_publ_author_name
'Angel Abarca'
'Pilar G\'omez-Sal'
'Avelino Mart\'in'
'Miguel Mena'
'Josep Mar\'ia Poblet'
'Carlos Y\'elamos'

_publ_section_title
;
Ammonolysis of Mono(pentamethylcyclopentadienyl) Titanium(IV) Derivatives
;
_journal_name_full 'Inorganic Chemistry'
_journal_page_first 642
_journal_page_last 651
_journal_paper_doi 10.1021/ic9907718
_journal_volume 39
_journal_year 2000
_chemical_formula_sum 'C20 H33 Cl3 N2 Ti2'
_chemical_formula_weight 503.63
_space_group_IT_number 15
_symmetry_cell_setting monoclinic
_symmetry_space_group_name_Hall '-C 2yc'
_symmetry_space_group_name_H-M 'C 1 2/c 1'
_atom_sites_solution_hydrogens geom
_atom_sites_solution_primary direct
_atom_sites_solution_secondary difmap
_audit_creation_method SHELXL
_cell_angle_alpha 90.00
_cell_angle_beta 111.85(3)
_cell_angle_gamma 90.00
_cell_formula_units_Z 8
_cell_length_a 28.272(6)
_cell_length_b 8.452(2)
_cell_length_c 22.260(4)
_cell_measurement_reflns_used 25
_cell_measurement_temperature 293(2)
_cell_measurement_theta_max 13
_cell_measurement_theta_min 6
_cell_volume 4937(2)
_computing_cell_refinement 'CAD4 EXPRESS'
_computing_data_collection 'CAD4 EXPRESS'
_computing_data_reduction 'XCAD4 (Harms, 1996)'
_computing_structure_refinement 'SHELXL-93 (Sheldrick, 1993)'
_computing_structure_solution 'SHELXS-86 (Sheldrick, 1990)'
_diffrn_ambient_temperature 293(2)
_diffrn_measurement_device 'Enraf Nonius CAD4'
_diffrn_measurement_method Omega-scans
_diffrn_radiation_monochromator graphite
_diffrn_radiation_source 'fine-focus sealed tube'
_diffrn_radiation_type MOKa
_diffrn_radiation_wavelength .71073
_diffrn_reflns_av_R_equivalents 0.0418
_diffrn_reflns_av_sigmaI/netI 0.0571
_diffrn_reflns_limit_h_max 29
_diffrn_reflns_limit_h_min -29
_diffrn_reflns_limit_k_max 0
_diffrn_reflns_limit_k_min -8
_diffrn_reflns_limit_l_max 23
_diffrn_reflns_limit_l_min -23
_diffrn_reflns_number 5999
_diffrn_reflns_theta_max 22.00
_diffrn_reflns_theta_min 3.00
_diffrn_standards_decay_% 11
_diffrn_standards_interval_time 120
_diffrn_standards_number 2
_exptl_absorpt_coefficient_mu 0.979
_exptl_absorpt_correction_type N/A
_exptl_crystal_colour Orange
_exptl_crystal_density_diffrn 1.355
_exptl_crystal_description Prism
_exptl_crystal_F_000 2096
_exptl_crystal_size_max 0.45
_exptl_crystal_size_mid 0.38
_exptl_crystal_size_min 0.25
_refine_diff_density_max 0.277
_refine_diff_density_min -0.224
_refine_diff_density_rms 0.053
_refine_ls_extinction_method none
_refine_ls_goodness_of_fit_all 0.966
_refine_ls_goodness_of_fit_obs 1.019
_refine_ls_hydrogen_treatment constr
_refine_ls_matrix_type full
_refine_ls_number_parameters 257
_refine_ls_number_reflns 3004
_refine_ls_number_restraints 0
_refine_ls_restrained_S_all 0.968
_refine_ls_restrained_S_obs 1.019
_refine_ls_R_factor_all 0.0756
_refine_ls_R_factor_obs 0.0333
_refine_ls_shift/esd_max -0.262
_refine_ls_shift/esd_mean 0.006
_refine_ls_structure_factor_coef Fsqd
_refine_ls_weighting_details 'w=1/[\s^2^(Fo^2^)+(0.0489P)^2^+7.4679P] where P=(Fo^2^+2Fc^2^)/3'
_refine_ls_weighting_scheme calc
_refine_ls_wR_factor_all 0.0951
_refine_ls_wR_factor_obs 0.0806
_reflns_number_observed 2032
_reflns_number_total 3005
_reflns_observed_criterion >2sigma(I)
_cod_depositor_comments
;
The following automatic conversions were performed:

'_refine_ls_weighting_scheme' value 'calc
w=1/[\s^2^(Fo^2^)+(0.0489P)^2^+7.4679P] where P=(Fo^2^+2Fc^2^)/3' was
changed to 'calc'. New tag '_refine_ls_weighting_details' was
created. The value of the new tag was set to
'w=1/[\s^2^(Fo^2^)+(0.0489P)^2^+7.4679P] where P=(Fo^2^+2Fc^2^)/3'.

Automatic conversion script
Id: cif_fix_values 3143 2015-03-26 13:38:13Z robertas 
;
_cod_original_cell_volume 4937.0(18)
_cod_database_code 4300084

loop_
_symmetry_equiv_pos_as_xyz
'x, y, z'
'-x, y, -z+1/2'
'x+1/2, y+1/2, z'
'-x+1/2, y+1/2, -z+1/2'
'-x, -y, -z'
'x, -y, z-1/2'
'-x+1/2, -y+1/2, -z'
'x+1/2, -y+1/2, z-1/2'

loop_
_atom_site_aniso_label
_atom_site_aniso_U_11
_atom_site_aniso_U_22
_atom_site_aniso_U_33
_atom_site_aniso_U_23
_atom_site_aniso_U_13
_atom_site_aniso_U_12
Ti1 0.0297(4) 0.0373(4) 0.0369(4) -0.0039(4) 0.0111(3) -0.0019(3)
Ti2 0.0363(4) 0.0438(5) 0.0363(4) -0.0006(4) 0.0142(3) 0.0024(4)
Cl1 0.0498(7) 0.0485(7) 0.0742(8) -0.0025(6) 0.0183(6) 0.0109(6)
Cl2 0.0507(7) 0.0665(8) 0.0442(7) -0.0135(6) 0.0108(5) -0.0183(6)
Cl3 0.0733(8) 0.0647(8) 0.0726(9) 0.0115(7) 0.0268(7) 0.0281(7)
N1 0.035(2) 0.053(2) 0.041(2) -0.004(2) 0.014(2) 0.000(2)
N2 0.053(3) 0.071(3) 0.045(3) -0.005(2) 0.015(2) -0.013(2)
C11 0.031(2) 0.049(3) 0.061(3) 0.008(2) 0.020(2) -0.004(2)
C12 0.028(2) 0.044(3) 0.063(3) -0.016(2) 0.014(2) -0.008(2)
C13 0.025(2) 0.065(4) 0.049(3) 0.005(3) 0.011(2) 0.003(2)
C14 0.039(3) 0.037(3) 0.085(4) -0.008(3) 0.033(3) -0.001(2)
C15 0.040(3) 0.065(3) 0.044(3) -0.009(3) 0.023(2) -0.008(2)
C16 0.066(4) 0.081(4) 0.107(5) 0.038(4) 0.034(3) -0.001(3)
C17 0.058(3) 0.084(4) 0.117(5) -0.051(4) 0.018(3) -0.020(3)
C18 0.051(3) 0.129(5) 0.066(4) 0.033(4) 0.009(3) 0.011(3)
C19 0.092(4) 0.046(3) 0.175(7) -0.011(4) 0.074(5) 0.007(3)
C20 0.072(4) 0.152(6) 0.062(4) -0.036(4) 0.040(3) -0.017(4)
C21 0.088(4) 0.079(4) 0.053(3) 0.028(3) 0.048(3) 0.054(3)
C22 0.098(4) 0.042(3) 0.074(4) -0.018(3) 0.063(4) -0.016(3)
C23 0.063(3) 0.057(3) 0.036(2) -0.006(2) 0.020(2) -0.005(3)
C24 0.071(3) 0.055(3) 0.045(3) 0.002(2) 0.033(3) -0.002(3)
C25 0.047(3) 0.087(4) 0.047(3) -0.008(3) 0.026(2) 0.000(3)
C26 0.229(9) 0.216(10) 0.133(6) 0.106(7) 0.130(7) 0.183(9)
C27 0.246(9) 0.060(4) 0.174(7) -0.056(5) 0.165(7) -0.062(5)
C28 0.085(4) 0.162(7) 0.054(3) -0.018(4) -0.004(3) 0.003(5)
C29 0.163(6) 0.064(4) 0.104(5) 0.017(4) 0.082(5) -0.006(4)
C30 0.057(4) 0.219(9) 0.092(5) -0.052(5) 0.041(3) -0.036(5)

loop_
_atom_site_label
_atom_site_type_symbol
_atom_site_fract_x
_atom_site_fract_y
_atom_site_fract_z
_atom_site_U_iso_or_equiv
_atom_site_thermal_displace_type
_atom_site_occupancy
_atom_site_calc_flag
_atom_site_refinement_flags
_atom_site_disorder_group
Ti1 Ti 0.12664(3) 0.15628(9) 0.70154(3) 0.0350(2) Uani 1 d . .
Ti2 Ti 0.15911(3) 0.39499(9) 0.59553(3) 0.0386(2) Uani 1 d . .
Cl1 Cl 0.16819(4) -0.08565(14) 0.71230(6) 0.0589(3) Uani 1 d . .
Cl2 Cl 0.18418(4) 0.29281(15) 0.78854(5) 0.0557(3) Uani 1 d . .
Cl3 Cl 0.10229(5) 0.5987(2) 0.56221(6) 0.0703(4) Uani 1 d . .
N1 N 0.13333(12) 0.2497(4) 0.6328(2) 0.0431(9) Uani 1 d . .
N2 N 0.2114(2) 0.5179(7) 0.6787(2) 0.0571(12) Uani 1 d . .
H1 H 0.2097(2) 0.4869(7) 0.7178(2) 0.162(32) Uiso 1 d R .
H2 H 0.2391(2) 0.4784(7) 0.7094(2) 0.181(39) Uiso 1 d R .
H3 H 0.2058(2) 0.5746(7) 0.6782(2) 0.187(50) Uiso 1 d R .
C11 C 0.06337(15) 0.0269(5) 0.7323(2) 0.0459(12) Uani 1 d . .
C12 C 0.04613(15) 0.0316(5) 0.6643(2) 0.0460(11) Uani 1 d . .
C13 C 0.03840(15) 0.1902(6) 0.6443(2) 0.0471(12) Uani 1 d . .
C14 C 0.0531(2) 0.2831(5) 0.7013(3) 0.0510(12) Uani 1 d . .
C15 C 0.0671(2) 0.1805(6) 0.7547(2) 0.0475(12) Uani 1 d . .
C16 C 0.0735(2) -0.1206(6) 0.7735(3) 0.084(2) Uani 1 d . .
H16A H 0.0746(15) -0.2107(9) 0.7478(6) 0.126 Uiso 1 calc R .
H16B H 0.0468(8) -0.1345(26) 0.7899(16) 0.126 Uiso 1 calc R .
H16C H 0.1055(7) -0.1103(20) 0.8091(11) 0.126 Uiso 1 calc R .
C17 C 0.0350(2) -0.1092(7) 0.6196(3) 0.091(2) Uani 1 d . .
H17A H 0.0036(9) -0.1574(31) 0.6172(16) 0.136 Uiso 1 calc R .
H17B H 0.0622(8) -0.1847(23) 0.6360(11) 0.136 Uiso 1 calc R .
H17C H 0.0322(16) -0.0753(10) 0.5773(6) 0.136 Uiso 1 calc R .
C18 C 0.0155(2) 0.2476(8) 0.5755(2) 0.085(2) Uani 1 d . .
H18A H 0.0250(13) 0.3560(16) 0.5735(4) 0.128 Uiso 1 calc R .
H18B H -0.0209(2) 0.2395(45) 0.5603(7) 0.128 Uiso 1 calc R .
H18C H 0.0279(12) 0.1840(30) 0.5487(4) 0.128 Uiso 1 calc R .
C19 C 0.0513(2) 0.4617(6) 0.7029(3) 0.098(2) Uani 1 d . .
H19A H 0.0500(16) 0.5033(6) 0.6621(8) 0.147 Uiso 1 calc R .
H19B H 0.0813(8) 0.5006(7) 0.7369(14) 0.147 Uiso 1 calc R .
H19C H 0.0216(9) 0.4948(6) 0.7105(21) 0.147 Uiso 1 calc R .
C20 C 0.0817(2) 0.2290(8) 0.8245(2) 0.091(2) Uani 1 d . .
H20A H 0.0534(6) 0.2113(48) 0.8377(7) 0.137 Uiso 1 calc R .
H20B H 0.0906(15) 0.3392(14) 0.8291(4) 0.137 Uiso 1 calc R .
H20C H 0.1103(11) 0.1673(36) 0.8512(3) 0.137 Uiso 1 calc R .
C21 C 0.2147(2) 0.2274(7) 0.5707(2) 0.067(2) Uani 1 d . .
C22 C 0.1640(2) 0.1976(6) 0.5251(3) 0.0627(15) Uani 1 d . .
C23 C 0.1484(2) 0.3352(6) 0.4884(2) 0.0516(12) Uani 1 d . .
C24 C 0.1877(2) 0.4432(6) 0.5084(2) 0.0532(13) Uani 1 d . .
C25 C 0.2281(2) 0.3811(7) 0.5584(2) 0.0576(14) Uani 1 d . .
C26 C 0.2478(3) 0.1124(10) 0.6202(4) 0.175(5) Uani 1 d . .
H26A H 0.2781(15) 0.0913(79) 0.6119(25) 0.262 Uiso 1 calc R .
H26B H 0.2294(12) 0.0155(36) 0.6177(27) 0.262 Uiso 1 calc R .
H26C H 0.2568(27) 0.1571(41) 0.6627(5) 0.262 Uiso 1 calc R .
C27 C 0.1345(3) 0.0457(7) 0.5172(4) 0.135(3) Uani 1 d . .
H27A H 0.1509(13) -0.0215(30) 0.5538(15) 0.202 Uiso 1 calc R .
H27B H 0.1333(21) -0.0069(37) 0.4784(16) 0.202 Uiso 1 calc R .
H27C H 0.1005(7) 0.0688(8) 0.5142(30) 0.202 Uiso 1 calc R .
C28 C 0.0977(2) 0.3595(9) 0.4326(3) 0.109(2) Uani 1 d . .
H28A H 0.0739(6) 0.2803(38) 0.4344(15) 0.163 Uiso 1 calc R .
H28B H 0.1026(4) 0.3509(62) 0.3923(3) 0.163 Uiso 1 calc R .
H28C H 0.0846(10) 0.4625(25) 0.4358(14) 0.163 Uiso 1 calc R .
C29 C 0.1854(3) 0.6082(7) 0.4798(3) 0.101(2) Uani 1 d . .
H29A H 0.1526(6) 0.6542(22) 0.4721(20) 0.151 Uiso 1 calc R .
H29B H 0.1907(17) 0.6008(9) 0.4397(11) 0.151 Uiso 1 calc R .
H29C H 0.2115(11) 0.6732(17) 0.5095(10) 0.151 Uiso 1 calc R .
C30 C 0.2800(2) 0.4570(11) 0.5915(3) 0.119(3) Uani 1 d . .
H30A H 0.2998(8) 0.4445(61) 0.5648(13) 0.178 Uiso 1 calc R .
H30B H 0.2973(9) 0.4069(44) 0.6326(13) 0.178 Uiso 1 calc R .
H30C H 0.2759(2) 0.5676(16) 0.5980(24) 0.178 Uiso 1 calc R .

loop_
_atom_type_symbol
_atom_type_description
_atom_type_scat_dispersion_real
_atom_type_scat_dispersion_imag
_atom_type_scat_source
C C 0.0033 0.0016 'International Tables Vol C Tables 4.2.6.8 and 6.1.1.4'
H H 0.0000 0.0000 'International Tables Vol C Tables 4.2.6.8 and 6.1.1.4'
N N 0.0061 0.0033 'International Tables Vol C Tables 4.2.6.8 and 6.1.1.4'
Cl Cl 0.1484 0.1585 'International Tables Vol C Tables 4.2.6.8 and 6.1.1.4'
Ti Ti 0.2776 0.4457 'International Tables Vol C Tables 4.2.6.8 and 6.1.1.4'

loop_
_geom_angle_atom_site_label_1
_geom_angle_atom_site_label_2
_geom_angle_atom_site_label_3
_geom_angle
_geom_angle_site_symmetry_1
_geom_angle_site_symmetry_3
_geom_angle_publ_flag
N1 Ti1 Cl2 103.25(12) . . ?
N1 Ti1 Cl1 105.39(12) . . ?
Cl2 Ti1 Cl1 100.43(5) . . ?
N1 Ti1 C14 99.9(2) . . ?
Cl2 Ti1 C14 96.93(13) . . ?
Cl1 Ti1 C14 144.90(12) . . ?
N1 Ti1 C13 84.93(15) . . ?
Cl2 Ti1 C13 131.50(13) . . ?
Cl1 Ti1 C13 123.68(13) . . ?
C14 Ti1 C13 35.1(2) . . ?
N1 Ti1 C12 106.9(2) . . ?
Cl2 Ti1 C12 143.10(12) . . ?
Cl1 Ti1 C12 91.59(12) . . ?
C14 Ti1 C12 57.54(15) . . ?
C13 Ti1 C12 34.6(2) . . ?
N1 Ti1 C11 140.3(2) . . ?
Cl2 Ti1 C11 110.69(12) . . ?
Cl1 Ti1 C11 88.37(12) . . ?
C14 Ti1 C11 56.88(15) . . ?
C13 Ti1 C11 57.30(15) . . ?
C12 Ti1 C11 34.34(15) . . ?
N1 Ti1 C15 134.4(2) . . ?
Cl2 Ti1 C15 87.05(11) . . ?
Cl1 Ti1 C15 116.39(13) . . ?
C14 Ti1 C15 34.5(2) . . ?
C13 Ti1 C15 57.40(15) . . ?
C12 Ti1 C15 56.59(15) . . ?
C11 Ti1 C15 33.41(15) . . ?
N1 Ti2 N2 101.6(2) . . ?
N1 Ti2 Cl3 108.11(12) . . ?
N2 Ti2 Cl3 95.2(2) . . ?
N1 Ti2 C21 96.9(2) . . ?
N2 Ti2 C21 100.9(2) . . ?
Cl3 Ti2 C21 146.81(12) . . ?
N1 Ti2 C22 87.6(2) . . ?
N2 Ti2 C22 136.8(2) . . ?
Cl3 Ti2 C22 122.2(2) . . ?
C21 Ti2 C22 35.9(2) . . ?
N1 Ti2 C23 113.9(2) . . ?
N2 Ti2 C23 139.9(2) . . ?
Cl3 Ti2 C23 91.31(13) . . ?
C21 Ti2 C23 58.1(2) . . ?
C22 Ti2 C23 34.7(2) . . ?
N1 Ti2 C25 130.9(2) . . ?
N2 Ti2 C25 86.2(2) . . ?
Cl3 Ti2 C25 119.44(15) . . ?
C21 Ti2 C25 34.7(2) . . ?
C22 Ti2 C25 58.0(2) . . ?
C23 Ti2 C25 56.7(2) . . ?
N1 Ti2 C24 144.4(2) . . ?
N2 Ti2 C24 106.4(2) . . ?
Cl3 Ti2 C24 90.99(13) . . ?
C21 Ti2 C24 56.7(2) . . ?
C22 Ti2 C24 56.9(2) . . ?
C23 Ti2 C24 33.8(2) . . ?
C25 Ti2 C24 33.2(2) . . ?
Ti2 N1 Ti1 153.1(2) . . ?
C15 C11 C12 108.1(4) . . ?
C15 C11 C16 125.8(4) . . ?
C12 C11 C16 126.0(5) . . ?
C15 C11 Ti1 73.2(2) . . ?
C12 C11 Ti1 71.2(2) . . ?
C16 C11 Ti1 123.8(3) . . ?
C11 C12 C13 108.6(4) . . ?
C11 C12 C17 126.3(5) . . ?
C13 C12 C17 125.0(5) . . ?
C11 C12 Ti1 74.5(2) . . ?
C13 C12 Ti1 72.6(2) . . ?
C17 C12 Ti1 121.4(3) . . ?
C12 C13 C14 106.6(4) . . ?
C12 C13 C18 126.1(5) . . ?
C14 C13 C18 127.2(5) . . ?
C12 C13 Ti1 72.8(2) . . ?
C14 C13 Ti1 71.6(2) . . ?
C18 C13 Ti1 123.8(3) . . ?
C15 C14 C13 108.2(4) . . ?
C15 C14 C19 126.7(5) . . ?
C13 C14 C19 125.0(5) . . ?
C15 C14 Ti1 75.2(2) . . ?
C13 C14 Ti1 73.3(2) . . ?
C19 C14 Ti1 119.7(3) . . ?
C11 C15 C14 108.4(4) . . ?
C11 C15 C20 125.6(5) . . ?
C14 C15 C20 126.0(5) . . ?
C11 C15 Ti1 73.4(2) . . ?
C14 C15 Ti1 70.3(2) . . ?
C20 C15 Ti1 123.9(3) . . ?
C25 C21 C22 107.1(4) . . ?
C25 C21 C26 126.8(7) . . ?
C22 C21 C26 126.0(7) . . ?
C25 C21 Ti2 74.9(3) . . ?
C22 C21 Ti2 72.0(3) . . ?
C26 C21 Ti2 120.5(3) . . ?
C23 C22 C21 106.4(4) . . ?
C23 C22 C27 126.9(6) . . ?
C21 C22 C27 126.6(6) . . ?
C23 C22 Ti2 73.2(3) . . ?
C21 C22 Ti2 72.1(3) . . ?
C27 C22 Ti2 121.4(3) . . ?
C24 C23 C22 108.7(4) . . ?
C24 C23 C28 125.2(5) . . ?
C22 C23 C28 126.0(5) . . ?
C24 C23 Ti2 75.2(3) . . ?
C22 C23 Ti2 72.0(3) . . ?
C28 C23 Ti2 121.9(3) . . ?
C25 C24 C23 109.8(4) . . ?
C25 C24 C29 125.7(5) . . ?
C23 C24 C29 124.5(5) . . ?
C25 C24 Ti2 73.1(2) . . ?
C23 C24 Ti2 71.1(3) . . ?
C29 C24 Ti2 121.3(3) . . ?
C24 C25 C21 107.9(4) . . ?
C24 C25 C30 126.6(6) . . ?
C21 C25 C30 125.2(6) . . ?
C24 C25 Ti2 73.7(3) . . ?
C21 C25 Ti2 70.4(2) . . ?
C30 C25 Ti2 125.4(3) . . ?

loop_
_geom_bond_atom_site_label_1
_geom_bond_atom_site_label_2
_geom_bond_distance
_geom_bond_site_symmetry_2
_geom_bond_publ_flag
Ti1 N1 1.792(3) . ?
Ti1 Cl2 2.3202(15) . ?
Ti1 Cl1 2.3257(14) . ?
Ti1 C14 2.338(4) . ?
Ti1 C13 2.359(4) . ?
Ti1 C12 2.361(4) . ?
Ti1 C11 2.404(4) . ?
Ti1 C15 2.400(4) . ?
Ti2 N1 1.784(4) . ?
Ti2 N2 2.158(4) . ?
Ti2 Cl3 2.2825(15) . ?
Ti2 C21 2.331(4) . ?
Ti2 C22 2.329(4) . ?
Ti2 C23 2.345(4) . ?
Ti2 C25 2.388(4) . ?
Ti2 C24 2.396(4) . ?
C11 C15 1.381(6) . ?
C11 C12 1.407(6) . ?
C11 C16 1.510(6) . ?
C12 C13 1.404(6) . ?
C12 C17 1.507(6) . ?
C13 C14 1.417(6) . ?
C13 C18 1.504(6) . ?
C14 C15 1.404(6) . ?
C14 C19 1.512(7) . ?
C15 C20 1.509(6) . ?
C21 C25 1.408(7) . ?
C21 C22 1.438(8) . ?
C21 C26 1.505(7) . ?
C22 C23 1.396(7) . ?
C22 C27 1.505(7) . ?
C23 C24 1.378(6) . ?
C23 C28 1.521(7) . ?
C24 C25 1.369(6) . ?
C24 C29 1.525(7) . ?
C25 C30 1.518(7) . ?
